data_7206183
loop_
_publ_author_name
'Li, Baiyan'
'Zhou, Xiaojing'
'Zhou, Qi'
'Li, Guanghua'
'Hua, Jia'
'Bi, Ye'
'Li, Yijin'
'Shi, Zhan'
'Feng, Shouhua'

_publ_section_title
;
 Design and construction of coordination polymers based on
 2,2&#x2032;-dinitro-4,4&#x2032;-biphenyldicarboxylate and
 imidazole-based ligands: The effect of ligand length and metal ions
;
_journal_issue 14
_journal_name_full CrystEngComm
_journal_page_first 4592
_journal_paper_doi 10.1039/c1ce05061c
_journal_volume 13
_journal_year 2011
_chemical_formula_moiety 'C33.50 H22 Mn2 N6 O17'
_chemical_formula_sum 'C33.5 H22 Mn2 N6 O17'
_chemical_formula_weight 890.45
_chemical_melting_point ?
_chemical_name_systematic
;
?
;
_space_group_IT_number 15
_symmetry_cell_setting monoclinic
_symmetry_space_group_name_Hall '-C 2yc'
_symmetry_space_group_name_H-M 'C 1 2/c 1'
_atom_sites_solution_hydrogens geom
_atom_sites_solution_primary direct
_atom_sites_solution_secondary difmap
_audit_creation_method SHELXL-97
_cell_angle_alpha 90.00
_cell_angle_beta 95.03(3)
_cell_angle_gamma 90.00
_cell_formula_units_Z 8
_cell_length_a 7.9017(16)
_cell_length_b 27.456(6)
_cell_length_c 32.408(7)
_cell_measurement_reflns_used 6026
_cell_measurement_temperature 293(2)
_cell_measurement_theta_max 25.00
_cell_measurement_theta_min 3.03
_cell_volume 7004(3)
_computing_cell_refinement Process-auto
_computing_data_collection Process-auto
_computing_data_reduction Process-auto
_computing_structure_refinement 'SHELXL-97 (Sheldrick, 1997)'
_computing_structure_solution 'SHELXS-97 (Sheldrick, 1990)'
_diffrn_ambient_temperature 293(2)
_diffrn_detector_area_resol_mean 10.0
_diffrn_measured_fraction_theta_full 0.975
_diffrn_measured_fraction_theta_max 0.975
_diffrn_measurement_device_type 'Rigaku RAXIS-RAPID'
_diffrn_measurement_method omega-scan
_diffrn_radiation_monochromator graphite
_diffrn_radiation_source 'fine-focus sealed tube'
_diffrn_radiation_type MoK\a
_diffrn_radiation_wavelength 0.71073
_diffrn_reflns_av_R_equivalents 0.0838
_diffrn_reflns_av_sigmaI/netI 0.0702
_diffrn_reflns_limit_h_max 9
_diffrn_reflns_limit_h_min -9
_diffrn_reflns_limit_k_max 31
_diffrn_reflns_limit_k_min -32
_diffrn_reflns_limit_l_max 37
_diffrn_reflns_limit_l_min -38
_diffrn_reflns_number 24295
_diffrn_reflns_theta_full 25.00
_diffrn_reflns_theta_max 25.00
_diffrn_reflns_theta_min 3.03
_diffrn_standards_decay_% 0
_diffrn_standards_interval_count 0
_diffrn_standards_interval_time 0
_diffrn_standards_number 0
_exptl_absorpt_coefficient_mu 0.812
_exptl_absorpt_correction_type none
_exptl_crystal_colour colourless
_exptl_crystal_density_diffrn 1.689
_exptl_crystal_density_meas ?
_exptl_crystal_density_method 'not measured'
_exptl_crystal_description block
_exptl_crystal_F_000 3608
_exptl_crystal_size_max 0.22
_exptl_crystal_size_mid 0.21
_exptl_crystal_size_min 0.18
_refine_diff_density_max 0.534
_refine_diff_density_min -0.463
_refine_diff_density_rms 0.085
_refine_ls_extinction_method none
_refine_ls_goodness_of_fit_ref 1.023
_refine_ls_hydrogen_treatment mixed
_refine_ls_matrix_type full
_refine_ls_number_parameters 574
_refine_ls_number_reflns 6026
_refine_ls_number_restraints 35
_refine_ls_restrained_S_all 1.020
_refine_ls_R_factor_all 0.0796
_refine_ls_R_factor_gt 0.0615
_refine_ls_shift/su_max 0.001
_refine_ls_shift/su_mean 0.000
_refine_ls_structure_factor_coef Fsqd
_refine_ls_weighting_details 'calc w=1/[\s^2^(Fo^2^)+(0.0695P)^2^+18.5590P] where P=(Fo^2^+2Fc^2^)/3'
_refine_ls_weighting_scheme calc
_refine_ls_wR_factor_gt 0.1426
_refine_ls_wR_factor_ref 0.1525
_reflns_number_gt 4752
_reflns_number_total 6026
_reflns_threshold_expression >2sigma(I)
_cod_data_source_file c1ce05061c.txt
_cod_data_source_block compound-1
_cod_depositor_comments
;
The following automatic conversions were performed:

'_chemical_melting_point' value 'not measured' was changed to '?' -
the value is undefined or not given.

Automatic conversion script
Id: cif_fix_values 1715 2011-07-08 13:25:40Z adriana 

The following automatic conversions were performed:

'_exptl_crystal_density_meas' value 'not measured' was changed to '?'
- the value is perceived as not measured.

Automatic conversion script
Id: cif_fix_values 3008 2015-01-20 13:52:24Z robertas 
;
_cod_original_cell_volume 7004(2)
_cod_original_sg_symbol_H-M C2/c
_cod_original_formula_sum 'C33.50 H22 Mn2 N6 O17'
_cod_database_code 7206183

loop_
_symmetry_equiv_pos_as_xyz
'x, y, z'
'-x, y, -z+1/2'
'x+1/2, y+1/2, z'
'-x+1/2, y+1/2, -z+1/2'
'-x, -y, -z'
'x, -y, z-1/2'
'-x+1/2, -y+1/2, -z'
'x+1/2, -y+1/2, z-1/2'

loop_
_atom_site_label
_atom_site_type_symbol
_atom_site_fract_x
_atom_site_fract_y
_atom_site_fract_z
_atom_site_U_iso_or_equiv
_atom_site_adp_type
_atom_site_occupancy
_atom_site_symmetry_multiplicity
_atom_site_calc_flag
_atom_site_refinement_flags
_atom_site_disorder_assembly
_atom_site_disorder_group
Mn1 Mn 0.70751(7) 0.87517(2) 0.815714(18) 0.02876(19) Uani 1 1 d . . .
Mn2 Mn 0.30348(8) 0.83110(2) 0.846871(19) 0.0337(2) Uani 1 1 d D . .
O1 O 0.4524(4) 0.85757(12) 0.90020(9) 0.0420(8) Uani 1 1 d . . .
O2 O 0.7146(4) 0.86416(13) 0.88051(9) 0.0446(8) Uani 1 1 d . . .
O3 O 0.9013(4) 1.11528(12) 1.15000(10) 0.0462(8) Uani 1 1 d . . .
O5 O 1.1647(4) 0.88838(19) 0.99480(14) 0.0810(13) Uani 1 1 d . . .
O6 O 1.1321(4) 0.95840(17) 1.02329(11) 0.0681(11) Uani 1 1 d . . .
O7 O 0.9665(5) 0.87208(13) 1.07995(12) 0.0673(11) Uani 1 1 d . . .
O8 O 1.1500(4) 0.90165(13) 1.12533(12) 0.0636(10) Uani 1 1 d . . .
O9 O 0.4988(4) 0.78034(12) 0.83036(12) 0.0577(9) Uani 1 1 d . . .
O10 O 0.7354(5) 0.80233(11) 0.80208(10) 0.0521(9) Uani 1 1 d . . .
O11 O 0.9388(3) 0.38741(10) 0.81094(8) 0.0335(7) Uani 1 1 d . . .
O13 O 1.1660(5) 0.68317(17) 0.79147(14) 0.0784(13) Uani 1 1 d . . .
O14 O 1.1289(4) 0.60726(15) 0.80053(13) 0.0630(10) Uani 1 1 d . . .
O15 O 1.0790(4) 0.52899(13) 0.89284(10) 0.0554(9) Uani 1 1 d . . .
O16 O 0.9391(5) 0.59577(13) 0.88262(10) 0.0567(9) Uani 1 1 d . . .
O17 O 0.1666(4) 0.80361(13) 0.78747(10) 0.0537(9) Uani 1 1 d D . .
N1 N 1.0754(5) 0.92158(19) 1.00603(12) 0.0501(11) Uani 1 1 d . . .
N2 N 1.0284(5) 0.90646(14) 1.09991(11) 0.0393(9) Uani 1 1 d . . .
N3 N 1.0775(4) 0.64850(16) 0.79958(11) 0.0400(9) Uani 1 1 d . . .
N4 N 0.9817(5) 0.55535(14) 0.87186(11) 0.0373(9) Uani 1 1 d . . .
N5 N 0.1769(5) 0.77604(15) 0.88205(13) 0.0482(10) Uani 1 1 d . . .
N6 N -0.0130(7) 0.7350(2) 0.91384(16) 0.0744(15) Uani 1 1 d . . .
C1 C 0.7798(5) 0.93171(15) 1.02472(12) 0.0307(9) Uani 1 1 d . . .
C2 C 0.8918(5) 0.91570(17) 0.99689(13) 0.0355(10) Uani 1 1 d . . .
C3 C 0.8401(5) 0.89411(17) 0.95956(12) 0.0350(10) Uani 1 1 d . . .
H3 H 0.9196 0.8849 0.9415 0.080 Uiso 1 1 calc . . .
C4 C 0.6679(5) 0.88622(16) 0.94908(12) 0.0316(9) Uani 1 1 d . . .
C5 C 0.5542(5) 0.89805(16) 0.97745(12) 0.0328(10) Uani 1 1 d . . .
H5 H 0.4396 0.8907 0.9717 0.080 Uiso 1 1 calc . . .
C6 C 0.6088(5) 0.92092(17) 1.01463(12) 0.0348(10) Uani 1 1 d . . .
H6 H 0.5296 0.9291 1.0331 0.080 Uiso 1 1 calc . . .
C7 C 0.6059(5) 0.86736(16) 0.90637(13) 0.0334(10) Uani 1 1 d . . .
C8 C 0.8261(5) 0.96356(16) 1.06164(12) 0.0317(10) Uani 1 1 d . . .
C9 C 0.9477(5) 0.95466(16) 1.09476(12) 0.0319(9) Uani 1 1 d . . .
C10 C 0.9976(5) 0.99016(16) 1.12376(12) 0.0334(10) Uani 1 1 d . . .
H10 H 1.0819 0.9835 1.1449 0.080 Uiso 1 1 calc . . .
C11 C 0.9214(5) 1.03571(16) 1.12118(12) 0.0304(9) Uani 1 1 d . . .
C12 C 0.7905(5) 1.04437(17) 1.09050(13) 0.0361(10) Uani 1 1 d . . .
H12 H 0.7325 1.0739 1.0896 0.080 Uiso 1 1 calc . . .
C13 C 0.7472(5) 1.00858(17) 1.06125(13) 0.0371(10) Uani 1 1 d . . .
H13 H 0.6614 1.0151 1.0405 0.080 Uiso 1 1 calc . . .
C14 C 0.9838(5) 1.07669(17) 1.14992(12) 0.0324(10) Uani 1 1 d . . .
C15 C 0.7829(5) 0.62021(15) 0.80785(13) 0.0313(9) Uani 1 1 d . . .
C16 C 0.9006(5) 0.65812(15) 0.80571(12) 0.0307(9) Uani 1 1 d . . .
C17 C 0.8543(5) 0.70650(16) 0.80739(13) 0.0360(10) Uani 1 1 d . . .
H17 H 0.9348 0.7309 0.8053 0.080 Uiso 1 1 calc . . .
C18 C 0.6868(5) 0.71841(16) 0.81227(13) 0.0371(10) Uani 1 1 d . . .
C19 C 0.5682(5) 0.68190(18) 0.81440(16) 0.0452(12) Uani 1 1 d . . .
H19 H 0.4558 0.6898 0.8177 0.080 Uiso 1 1 calc . . .
C20 C 0.6150(5) 0.63385(16) 0.81170(15) 0.0405(11) Uani 1 1 d . . .
H20 H 0.5325 0.6098 0.8125 0.080 Uiso 1 1 calc . . .
C21 C 0.6341(6) 0.77127(17) 0.81544(14) 0.0434(11) Uani 1 1 d . . .
C22 C 0.8145(5) 0.56703(15) 0.80300(13) 0.0300(9) Uani 1 1 d . . .
C23 C 0.9039(5) 0.53628(15) 0.83172(12) 0.0300(9) Uani 1 1 d . . .
C24 C 0.9214(5) 0.48721(15) 0.82522(12) 0.0301(9) Uani 1 1 d . . .
H24 H 0.9843 0.4681 0.8447 0.080 Uiso 1 1 calc . . .
C25 C 0.8439(5) 0.46601(14) 0.78899(12) 0.0280(9) Uani 1 1 d . . .
C26 C 0.7518(5) 0.49542(16) 0.76032(12) 0.0348(10) Uani 1 1 d . . .
H26 H 0.6991 0.4818 0.7362 0.080 Uiso 1 1 calc . . .
C27 C 0.7384(5) 0.54473(16) 0.76741(13) 0.0367(10) Uani 1 1 d . . .
H27 H 0.6764 0.5638 0.7478 0.080 Uiso 1 1 calc . . .
C28 C 0.8589(5) 0.41267(15) 0.78205(12) 0.0300(9) Uani 1 1 d . . .
C29 C 0.0238(7) 0.7765(2) 0.89372(16) 0.0579(14) Uani 1 1 d . . .
H29 H -0.0518 0.8022 0.8888 0.080 Uiso 1 1 calc . . .
C30 C 0.2376(8) 0.7308(2) 0.8939(2) 0.081(2) Uani 1 1 d . . .
H30 H 0.3424 0.7186 0.8878 0.080 Uiso 1 1 calc . . .
C31 C 0.1286(11) 0.7069(3) 0.9149(2) 0.093(2) Uani 1 1 d . . .
H31 H 0.1454 0.6768 0.9278 0.080 Uiso 1 1 calc . . .
O12 O 0.7916(4) 0.39456(12) 0.74940(9) 0.0468(8) Uani 1 1 d . . .
O4 O 1.1206(4) 1.06894(11) 1.17209(9) 0.0424(8) Uani 1 1 d . . .
C32 C -0.177(3) 0.7331(9) 0.9348(7) 0.101(7) Uani 0.50 1 d P . .
C32' C -0.172(3) 0.7057(9) 0.9223(7) 0.108(8) Uani 0.50 1 d P . .
C33 C -0.135(4) 0.7484(11) 0.9833(8) 0.095(7) Uani 0.40 1 d PU . .
C33' C -0.183(6) 0.7189(19) 0.9761(16) 0.110(13) Uani 0.20 1 d PU . .
C33" C -0.269(3) 0.7361(8) 0.9467(7) 0.093(6) Uani 0.40 1 d PU . .
C34 C -0.218(3) 0.7501(11) 0.9915(8) 0.084(7) Uani 0.35 1 d PU . .
C34' C -0.426(10) 0.756(3) 1.003(3) 0.13(2) Uani 0.15 1 d PU . .
H1A H 0.179(5) 0.8271(9) 0.7714(5) 0.080 Uiso 1 1 d D . .
H1B H 0.0659(16) 0.8021(16) 0.7942(6) 0.080 Uiso 1 1 d D . .

loop_
_atom_site_aniso_label
_atom_site_aniso_U_11
_atom_site_aniso_U_22
_atom_site_aniso_U_33
_atom_site_aniso_U_23
_atom_site_aniso_U_13
_atom_site_aniso_U_12
Mn1 0.0354(4) 0.0266(4) 0.0231(3) -0.0017(2) -0.0033(2) 0.0003(3)
Mn2 0.0365(4) 0.0310(4) 0.0326(4) -0.0023(3) -0.0041(3) 0.0005(3)
O1 0.0390(18) 0.058(2) 0.0284(17) -0.0071(14) -0.0031(12) -0.0019(15)
O2 0.0394(16) 0.071(2) 0.0222(16) -0.0069(15) -0.0028(13) 0.0067(16)
O3 0.0480(18) 0.038(2) 0.052(2) -0.0121(15) -0.0025(15) 0.0036(16)
O5 0.0324(19) 0.126(4) 0.085(3) -0.021(3) 0.0072(18) 0.013(2)
O6 0.048(2) 0.109(3) 0.047(2) -0.014(2) 0.0024(16) -0.033(2)
O7 0.099(3) 0.038(2) 0.059(2) -0.0067(18) -0.024(2) 0.005(2)
O8 0.059(2) 0.053(2) 0.074(3) 0.003(2) -0.0247(19) 0.0095(19)
O9 0.059(2) 0.039(2) 0.076(3) -0.0060(18) 0.0078(19) 0.0181(18)
O10 0.091(3) 0.0280(19) 0.0391(19) 0.0007(15) 0.0152(17) 0.0022(18)
O11 0.0421(16) 0.0268(16) 0.0303(16) 0.0008(12) -0.0051(12) 0.0076(13)
O13 0.044(2) 0.083(3) 0.110(4) 0.013(3) 0.017(2) -0.015(2)
O14 0.0389(19) 0.057(3) 0.095(3) -0.012(2) 0.0144(18) 0.0130(18)
O15 0.070(2) 0.053(2) 0.039(2) -0.0049(17) -0.0211(16) 0.0072(18)
O16 0.091(3) 0.040(2) 0.0366(19) -0.0110(16) -0.0040(17) 0.0114(19)
O17 0.062(2) 0.059(2) 0.0389(19) -0.0009(16) -0.0023(15) -0.0183(18)
N1 0.031(2) 0.086(4) 0.033(2) -0.006(2) 0.0030(16) -0.009(2)
N2 0.043(2) 0.037(2) 0.036(2) 0.0013(18) -0.0002(17) 0.0018(18)
N3 0.033(2) 0.050(3) 0.038(2) -0.0051(18) 0.0026(15) -0.004(2)
N4 0.049(2) 0.035(2) 0.027(2) -0.0019(17) -0.0004(16) -0.0043(19)
N5 0.045(2) 0.047(3) 0.053(3) 0.006(2) 0.0085(18) 0.002(2)
N6 0.086(4) 0.079(4) 0.062(3) 0.007(3) 0.024(3) -0.021(3)
C1 0.031(2) 0.033(3) 0.027(2) -0.0006(18) -0.0014(16) -0.0002(18)
C2 0.025(2) 0.050(3) 0.031(2) 0.000(2) 0.0003(16) -0.0038(19)
C3 0.031(2) 0.050(3) 0.024(2) -0.0018(19) 0.0025(16) -0.001(2)
C4 0.030(2) 0.038(3) 0.027(2) -0.0011(18) -0.0009(16) 0.0015(19)
C5 0.030(2) 0.038(3) 0.030(2) -0.0021(19) -0.0015(16) -0.0028(19)
C6 0.030(2) 0.047(3) 0.027(2) -0.0052(19) 0.0022(16) 0.002(2)
C7 0.034(2) 0.031(3) 0.034(2) -0.0020(19) -0.0003(18) 0.0050(19)
C8 0.031(2) 0.038(3) 0.025(2) -0.0025(18) 0.0015(16) -0.0073(19)
C9 0.030(2) 0.035(3) 0.031(2) 0.0012(18) 0.0022(16) 0.0007(19)
C10 0.031(2) 0.040(3) 0.028(2) 0.0020(19) -0.0024(17) -0.006(2)
C11 0.027(2) 0.035(3) 0.028(2) -0.0025(18) -0.0004(16) -0.0045(19)
C12 0.035(2) 0.040(3) 0.032(2) -0.004(2) -0.0018(17) 0.000(2)
C13 0.036(2) 0.042(3) 0.032(2) 0.001(2) -0.0048(18) 0.003(2)
C14 0.033(2) 0.040(3) 0.024(2) -0.0038(18) 0.0045(17) -0.009(2)
C15 0.036(2) 0.026(2) 0.032(2) 0.0022(18) 0.0035(17) 0.0013(19)
C16 0.031(2) 0.032(3) 0.030(2) -0.0022(18) 0.0028(16) 0.0040(19)
C17 0.045(2) 0.030(3) 0.033(2) 0.0007(19) 0.0052(18) -0.008(2)
C18 0.044(3) 0.028(3) 0.039(3) -0.0019(19) 0.0008(19) 0.007(2)
C19 0.034(2) 0.034(3) 0.068(3) -0.009(2) 0.006(2) 0.005(2)
C20 0.032(2) 0.029(3) 0.061(3) -0.004(2) 0.007(2) -0.008(2)
C21 0.061(3) 0.032(3) 0.036(3) 0.003(2) -0.005(2) 0.005(2)
C22 0.030(2) 0.024(2) 0.037(2) 0.0015(18) 0.0071(17) 0.0007(18)
C23 0.037(2) 0.029(3) 0.023(2) -0.0037(17) -0.0010(16) -0.0012(19)
C24 0.036(2) 0.026(2) 0.027(2) -0.0008(17) -0.0010(16) 0.0028(18)
C25 0.037(2) 0.023(2) 0.024(2) 0.0002(17) 0.0038(16) 0.0067(18)
C26 0.043(2) 0.034(3) 0.026(2) 0.0002(18) -0.0053(17) 0.009(2)
C27 0.043(2) 0.030(3) 0.035(2) 0.0021(19) -0.0059(18) 0.008(2)
C28 0.030(2) 0.031(3) 0.028(2) -0.0030(18) 0.0004(16) 0.0064(18)
C29 0.066(3) 0.062(4) 0.046(3) 0.004(3) 0.006(2) 0.005(3)
C30 0.085(4) 0.067(4) 0.097(5) 0.031(4) 0.042(4) 0.028(4)
C31 0.125(6) 0.062(5) 0.099(6) 0.028(4) 0.046(5) 0.019(4)
O12 0.065(2) 0.041(2) 0.0310(17) -0.0082(14) -0.0126(14) 0.0153(16)
O4 0.0441(17) 0.0389(19) 0.0406(18) 0.0011(14) -0.0164(14) -0.0076(14)
C32 0.081(11) 0.12(2) 0.106(18) 0.010(12) 0.041(11) -0.050(14)
C32' 0.112(14) 0.13(2) 0.087(14) -0.025(13) 0.032(10) -0.048(15)
C33 0.095(7) 0.095(7) 0.095(7) -0.0002(10) 0.0084(12) 0.0001(10)
C33' 0.110(13) 0.110(13) 0.110(13) 0.0001(10) 0.0098(16) 0.0000(10)
C33" 0.093(6) 0.093(6) 0.093(6) -0.0002(10) 0.0086(12) -0.0002(10)
C34 0.084(7) 0.084(7) 0.084(7) -0.0001(10) 0.0073(12) -0.0001(10)
C34' 0.13(2) 0.13(2) 0.13(2) 0.0000(10) 0.012(2) 0.0000(10)

loop_
_atom_type_symbol
_atom_type_description
_atom_type_scat_dispersion_real
_atom_type_scat_dispersion_imag
_atom_type_scat_source
C C 0.0033 0.0016 'International Tables Vol C Tables 4.2.6.8 and 6.1.1.4'
H H 0.0000 0.0000 'International Tables Vol C Tables 4.2.6.8 and 6.1.1.4'
N N 0.0061 0.0033 'International Tables Vol C Tables 4.2.6.8 and 6.1.1.4'
O O 0.0106 0.0060 'International Tables Vol C Tables 4.2.6.8 and 6.1.1.4'
Mn Mn 0.3368 0.7283 'International Tables Vol C Tables 4.2.6.8 and 6.1.1.4'

loop_
_geom_angle_atom_site_label_1
_geom_angle_atom_site_label_2
_geom_angle_atom_site_label_3
_geom_angle
_geom_angle_site_symmetry_1
_geom_angle_site_symmetry_3
_geom_angle_publ_flag
O10 Mn1 O4 132.88(14) . 5_777 ?
O10 Mn1 O2 94.58(13) . . ?
O4 Mn1 O2 87.50(13) 5_777 . ?
O10 Mn1 O11 105.11(13) . 3_455 ?
O4 Mn1 O11 121.89(12) 5_777 3_455 ?
O2 Mn1 O11 91.95(11) . 3_455 ?
O10 Mn1 O12 91.15(13) . 4_656 ?
O4 Mn1 O12 86.89(12) 5_777 4_656 ?
O2 Mn1 O12 173.81(13) . 4_656 ?
O11 Mn1 O12 88.80(12) 3_455 4_656 ?
O1 Mn2 O9 93.71(13) . . ?
O1 Mn2 N5 93.33(14) . . ?
O9 Mn2 N5 92.98(15) . . ?
O1 Mn2 O3 95.19(12) . 5_677 ?
O9 Mn2 O3 168.46(13) . 5_677 ?
N5 Mn2 O3 93.83(14) . 5_677 ?
O1 Mn2 O17 174.99(12) . . ?
O9 Mn2 O17 82.73(14) . . ?
N5 Mn2 O17 90.38(14) . . ?
O3 Mn2 O17 87.92(13) 5_677 . ?
O1 Mn2 O11 86.10(11) . 3_455 ?
O9 Mn2 O11 86.20(13) . 3_455 ?
N5 Mn2 O11 178.97(13) . 3_455 ?
O3 Mn2 O11 87.08(12) 5_677 3_455 ?
O17 Mn2 O11 90.14(11) . 3_455 ?
C7 O1 Mn2 131.8(3) . . ?
C7 O2 Mn1 133.8(3) . . ?
C14 O3 Mn2 163.6(3) . 5_677 ?
C21 O9 Mn2 151.6(3) . . ?
C21 O10 Mn1 119.6(3) . . ?
C28 O11 Mn1 123.9(3) . 3_545 ?
C28 O11 Mn2 121.3(2) . 3_545 ?
Mn1 O11 Mn2 111.48(12) 3_545 3_545 ?
Mn2 O17 H1A 101.4(10) . . ?
Mn2 O17 H1B 100.9(9) . . ?
H1A O17 H1B 111.3(18) . . ?
O6 N1 O5 123.6(4) . . ?
O6 N1 C2 120.1(4) . . ?
O5 N1 C2 116.3(4) . . ?
O8 N2 O7 122.0(4) . . ?
O8 N2 C9 118.9(4) . . ?
O7 N2 C9 119.0(4) . . ?
O14 N3 O13 122.7(4) . . ?
O14 N3 C16 119.6(4) . . ?
O13 N3 C16 117.6(4) . . ?
O15 N4 O16 123.9(4) . . ?
O15 N4 C23 118.1(4) . . ?
O16 N4 C23 117.9(4) . . ?
C29 N5 C30 103.8(5) . . ?
C29 N5 Mn2 128.7(4) . . ?
C30 N5 Mn2 127.3(3) . . ?
C29 N6 C31 106.2(5) . . ?
C29 N6 C32 118.2(11) . . ?
C31 N6 C32 134.7(11) . . ?
C29 N6 C32' 137.6(13) . . ?
C31 N6 C32' 112.5(12) . . ?
C32 N6 C32' 32.6(9) . . ?
C2 C1 C6 116.1(4) . . ?
C2 C1 C8 125.2(4) . . ?
C6 C1 C8 118.3(4) . . ?
C3 C2 C1 123.3(4) . . ?
C3 C2 N1 116.0(4) . . ?
C1 C2 N1 120.7(4) . . ?
C2 C3 C4 119.4(4) . . ?
C2 C3 H3 120.3 . . ?
C4 C3 H3 120.3 . . ?
C5 C4 C3 118.8(4) . . ?
C5 C4 C7 120.7(4) . . ?
C3 C4 C7 120.4(4) . . ?
C4 C5 C6 120.8(4) . . ?
C4 C5 H5 119.6 . . ?
C6 C5 H5 119.6 . . ?
C5 C6 C1 121.3(4) . . ?
C5 C6 H6 119.4 . . ?
C1 C6 H6 119.4 . . ?
O1 C7 O2 126.4(4) . . ?
O1 C7 C4 116.9(4) . . ?
O2 C7 C4 116.6(4) . . ?
C13 C8 C9 116.2(4) . . ?
C13 C8 C1 115.8(4) . . ?
C9 C8 C1 127.8(4) . . ?
C10 C9 C8 122.2(4) . . ?
C10 C9 N2 117.4(4) . . ?
C8 C9 N2 120.4(4) . . ?
C9 C10 C11 119.8(4) . . ?
C9 C10 H10 120.1 . . ?
C11 C10 H10 120.1 . . ?
C10 C11 C12 119.3(4) . . ?
C10 C11 C14 121.1(4) . . ?
C12 C11 C14 119.6(4) . . ?
C13 C12 C11 119.4(4) . . ?
C13 C12 H12 120.3 . . ?
C11 C12 H12 120.3 . . ?
C8 C13 C12 122.8(4) . . ?
C8 C13 H13 118.6 . . ?
C12 C13 H13 118.6 . . ?
O3 C14 O4 124.4(4) . . ?
O3 C14 C11 119.4(4) . . ?
O4 C14 C11 116.1(4) . . ?
C20 C15 C16 116.5(4) . . ?
C20 C15 C22 116.2(4) . . ?
C16 C15 C22 127.1(4) . . ?
C17 C16 C15 122.3(4) . . ?
C17 C16 N3 116.2(4) . . ?
C15 C16 N3 121.5(4) . . ?
C16 C17 C18 119.4(4) . . ?
C16 C17 H17 120.3 . . ?
C18 C17 H17 120.3 . . ?
C19 C18 C17 119.6(4) . . ?
C19 C18 C21 120.1(4) . . ?
C17 C18 C21 120.3(4) . . ?
C20 C19 C18 120.5(4) . . ?
C20 C19 H19 119.8 . . ?
C18 C19 H19 119.8 . . ?
C19 C20 C15 121.8(4) . . ?
C19 C20 H20 119.1 . . ?
C15 C20 H20 119.1 . . ?
O9 C21 O10 126.1(5) . . ?
O9 C21 C18 118.1(4) . . ?
O10 C21 C18 115.7(4) . . ?
C27 C22 C23 116.1(4) . . ?
C27 C22 C15 116.9(4) . . ?
C23 C22 C15 126.8(4) . . ?
C24 C23 C22 122.8(4) . . ?
C24 C23 N4 116.2(3) . . ?
C22 C23 N4 121.0(4) . . ?
C23 C24 C25 119.6(4) . . ?
C23 C24 H24 120.2 . . ?
C25 C24 H24 120.2 . . ?
C26 C25 C24 119.0(4) . . ?
C26 C25 C28 121.0(4) . . ?
C24 C25 C28 120.0(3) . . ?
C27 C26 C25 120.2(4) . . ?
C27 C26 H26 119.9 . . ?
C25 C26 H26 119.9 . . ?
C26 C27 C22 122.3(4) . . ?
C26 C27 H27 118.8 . . ?
C22 C27 H27 118.8 . . ?
O12 C28 O11 123.3(4) . . ?
O12 C28 C25 119.2(4) . . ?
O11 C28 C25 117.5(3) . . ?
N5 C29 N6 112.1(5) . . ?
N5 C29 H29 123.9 . . ?
N6 C29 H29 123.9 . . ?
C31 C30 N5 111.5(5) . . ?
C31 C30 H30 124.2 . . ?
N5 C30 H30 124.2 . . ?
C30 C31 N6 106.1(6) . . ?
C30 C31 H31 127.0 . . ?
N6 C31 H31 127.0 . . ?
C28 O12 Mn1 152.1(3) . 4_646 ?
C14 O4 Mn1 120.0(3) . 5_777 ?
C33" C32 N6 173(3) . . ?
C33" C32 C33 70(2) . . ?
N6 C32 C33 108.2(17) . . ?
C33" C32 C34 48(2) . . ?
N6 C32 C34 129.2(16) . . ?
C33 C32 C34 21.3(12) . . ?
C33" C32' N6 106.2(18) . . ?
C33" C32' C33' 42.6(18) . . ?
N6 C32' C33' 100(2) . . ?
C34' C33 C34 113(10) 7_467 . ?
C34' C33 C34 101(10) 7_467 7_467 ?
C34 C33 C34 12(4) . 7_467 ?
C34' C33 C33" 156(10) 7_467 . ?
C34 C33 C33" 74(4) . . ?
C34 C33 C33" 85(2) 7_467 . ?
C34' C33 C32 135(10) 7_467 . ?
C34 C33 C32 105(4) . . ?
C34 C33 C32 116(2) 7_467 . ?
C33" C33 C32 31.0(11) . . ?
C34 C33' C33" 84(4) . . ?
C34 C33' C34' 59(5) . 7_467 ?
C33" C33' C34' 122(7) . 7_467 ?
C34 C33' C34 24(3) . 7_467 ?
C33" C33' C34 92(3) . 7_467 ?
C34' C33' C34 73(5) 7_467 7_467 ?
C34 C33' C32' 132(5) . . ?
C33" C33' C32' 52(2) . . ?
C34' C33' C32' 124(5) 7_467 . ?
C34 C33' C32' 144(4) 7_467 . ?
C32 C33" C33' 83(3) . . ?
C32 C33" C32' 34(2) . . ?
C33' C33" C32' 85(3) . . ?
C32 C33" C34 107(3) . . ?
C33' C33" C34 43(3) . . ?
C32' C33" C34 125(2) . . ?
C32 C33" C33 79(3) . . ?
C33' C33" C33 36(3) . . ?
C32' C33" C33 101(2) . . ?
C34 C33" C33 27.4(12) . . ?
C33 C34 C34 157(7) . 7_467 ?
C33 C34 C33' 59(4) . . ?
C34 C34 C33' 123(7) 7_467 . ?
C33 C34 C34' 31(5) . 7_467 ?
C34 C34 C34' 125(7) 7_467 7_467 ?
C33' C34 C34' 70(5) . 7_467 ?
C33 C34 C33 168(4) . 7_467 ?
C34 C34 C33 11(4) 7_467 7_467 ?
C33' C34 C33 123(4) . 7_467 ?
C34' C34 C33 137(5) 7_467 7_467 ?
C33 C34 C33" 79(3) . . ?
C34 C34 C33" 122(5) 7_467 . ?
C33' C34 C33" 53(3) . . ?
C34' C34 C33" 107(5) 7_467 . ?
C33 C34 C33" 112(2) 7_467 . ?
C33 C34 C33' 141(5) . 7_467 ?
C34 C34 C33' 33(4) 7_467 7_467 ?
C33' C34 C33' 156(3) . 7_467 ?
C34' C34 C33' 120(5) 7_467 7_467 ?
C33 C34 C33' 34.2(17) 7_467 7_467 ?
C33" C34 C33' 131(3) . 7_467 ?
C33 C34 C34' 171(5) . . ?
C34 C34 C34' 33(5) 7_467 . ?
C33' C34 C34' 118(5) . . ?
C34' C34 C34' 158(3) 7_467 . ?
C33 C34 C34' 22(3) 7_467 . ?
C33" C34 C34' 93(3) . . ?
C33' C34 C34' 44(3) 7_467 . ?
C33 C34 C32 54(3) . . ?
C34 C34 C32 146(5) 7_467 . ?
C33' C34 C32 44(3) . . ?
C34' C34 C32 83(5) 7_467 . ?
C33 C34 C32 137(2) 7_467 . ?
C33" C34 C32 24.8(11) . . ?
C33' C34 C32 151(3) 7_467 . ?
C34' C34 C32 117(3) . . ?
C33 C34' C34 36(6) 7_467 7_467 ?
C33 C34' C33' 44(7) 7_467 7_467 ?
C34 C34' C33' 51(4) 7_467 7_467 ?
C33 C34' C34 57(8) 7_467 . ?
C34 C34' C34 22(3) 7_467 . ?
C33' C34' C34 63(4) 7_467 . ?

loop_
_geom_bond_atom_site_label_1
_geom_bond_atom_site_label_2
_geom_bond_distance
_geom_bond_site_symmetry_2
_geom_bond_publ_flag
Mn1 O10 2.064(3) . ?
Mn1 O4 2.064(3) 5_777 ?
Mn1 O2 2.117(3) . ?
Mn1 O11 2.142(3) 3_455 ?
Mn1 O12 2.177(3) 4_656 ?
Mn2 O1 2.131(3) . ?
Mn2 O9 2.180(3) . ?
Mn2 N5 2.187(4) . ?
Mn2 O3 2.196(3) 5_677 ?
Mn2 O17 2.254(3) . ?
Mn2 O11 2.260(3) 3_455 ?
O1 C7 1.242(5) . ?
O2 C7 1.255(5) . ?
O3 C14 1.244(5) . ?
O3 Mn2 2.196(3) 5_677 ?
O5 N1 1.227(6) . ?
O6 N1 1.221(5) . ?
O7 N2 1.222(5) . ?
O8 N2 1.217(5) . ?
O9 C21 1.236(6) . ?
O10 C21 1.272(6) . ?
O11 C28 1.286(5) . ?
O11 Mn1 2.142(3) 3_545 ?
O11 Mn2 2.260(3) 3_545 ?
O13 N3 1.223(5) . ?
O14 N3 1.202(5) . ?
O15 N4 1.219(5) . ?
O16 N4 1.219(5) . ?
O17 H1A 0.840(10) . ?
O17 H1B 0.844(10) . ?
N1 C2 1.464(5) . ?
N2 C9 1.472(6) . ?
N3 C16 1.453(5) . ?
N4 C23 1.485(5) . ?
N5 C29 1.299(6) . ?
N5 C30 1.374(7) . ?
N6 C29 1.356(7) . ?
N6 C31 1.359(8) . ?
N6 C32 1.52(2) . ?
N6 C32' 1.54(2) . ?
C1 C2 1.389(6) . ?
C1 C6 1.394(6) . ?
C1 C8 1.501(5) . ?
C2 C3 1.377(6) . ?
C3 C4 1.390(6) . ?
C3 H3 0.9300 . ?
C4 C5 1.380(6) . ?
C4 C7 1.518(6) . ?
C5 C6 1.393(6) . ?
C5 H5 0.9300 . ?
C6 H6 0.9300 . ?
C8 C13 1.384(6) . ?
C8 C9 1.398(6) . ?
C9 C10 1.387(6) . ?
C10 C11 1.387(6) . ?
C10 H10 0.9300 . ?
C11 C12 1.391(6) . ?
C11 C14 1.515(6) . ?
C12 C13 1.387(6) . ?
C12 H12 0.9300 . ?
C13 H13 0.9300 . ?
C14 O4 1.263(5) . ?
C15 C20 1.394(6) . ?
C15 C16 1.402(6) . ?
C15 C22 1.492(6) . ?
C16 C17 1.380(6) . ?
C17 C18 1.386(6) . ?
C17 H17 0.9300 . ?
C18 C19 1.378(6) . ?
C18 C21 1.516(6) . ?
C19 C20 1.375(6) . ?
C19 H19 0.9300 . ?
C20 H20 0.9300 . ?
C22 C27 1.395(6) . ?
C22 C23 1.401(5) . ?
C23 C24 1.373(6) . ?
C24 C25 1.402(5) . ?
C24 H24 0.9300 . ?
C25 C26 1.388(5) . ?
C25 C28 1.488(6) . ?
C26 C27 1.379(6) . ?
C26 H26 0.9300 . ?
C27 H27 0.9300 . ?
C28 O12 1.246(5) . ?
C29 H29 0.9300 . ?
C30 C31 1.320(9) . ?
C30 H30 0.9300 . ?
C31 H31 0.9300 . ?
O12 Mn1 2.177(3) 4_646 ?
O4 Mn1 2.064(3) 5_777 ?
C32 C33" 0.85(2) . ?
C32 C33 1.63(4) . ?
C32 C34 1.95(3) . ?
C32' C33" 1.42(3) . ?
C32' C33' 1.79(6) . ?
C33 C34' 0.65(8) 7_467 ?
C33 C34 0.73(3) . ?
C33 C34 1.48(4) 7_467 ?
C33 C33" 1.55(4) . ?
C33' C34 1.04(5) . ?
C33' C33" 1.22(5) . ?
C33' C34' 1.26(9) 7_467 ?
C33' C34 1.61(6) 7_467 ?
C33" C34 1.52(3) . ?
C34 C34 0.78(4) 7_467 ?
C34 C34' 1.15(9) 7_467 ?
C34 C33 1.48(4) 7_467 ?
C34 C33' 1.61(6) 7_467 ?
C34 C34' 1.73(9) . ?
C34' C33 0.65(8) 7_467 ?
C34' C34 1.15(8) 7_467 ?
C34' C33' 1.26(9) 7_467 ?

loop_
_geom_hbond_atom_site_label_D
_geom_hbond_atom_site_label_H
_geom_hbond_atom_site_label_A
_geom_hbond_distance_DH
_geom_hbond_distance_HA
_geom_hbond_distance_DA
_geom_hbond_angle_DHA
_geom_hbond_site_symmetry_A
O17 H1A O12 0.840(10) 2.200(13) 2.991(5) 157.0(17) 3_455
O17 H1A O10 0.840(10) 2.62(3) 3.069(5) 115(3) 2_656
O17 H1B O10 0.844(10) 2.646(12) 3.481(5) 170(3) 1_455
